data_4511292
loop_
_publ_author_name
'Iwata, Kentaro'
'Kojima, Takashi'
'Ikeda, Yukihiro'

_publ_section_title
;
 Solid Form Selection of Highly Solvating TAK-441 Exhibiting
 Solvate-Trapping Polymorphism
;
_journal_issue 7
_journal_name_full 'Crystal Growth &amp; Design'
_journal_page_first 3335
_journal_paper_doi 10.1021/cg500240j
_journal_volume 14
_journal_year 2014
_chemical_formula_moiety 'C32 H39 F3 N4 O7'
_chemical_formula_sum 'C32 H39 F3 N4 O7'
_chemical_formula_weight 648.68
_space_group_IT_number 2
_symmetry_cell_setting triclinic
_symmetry_Int_Tables_number 2
_symmetry_space_group_name_Hall '-P 1'
_symmetry_space_group_name_H-M 'P -1'
_atom_sites_solution_hydrogens geom
_atom_sites_solution_primary direct
_atom_sites_solution_secondary difmap
_cell_angle_alpha 80.8342(12)
_cell_angle_beta 80.6465(12)
_cell_angle_gamma 82.4192(12)
_cell_formula_units_Z 2
_cell_length_a 10.41717(19)
_cell_length_b 11.4906(3)
_cell_length_c 13.2190(3)
_cell_measurement_reflns_used 13073
_cell_measurement_temperature 100
_cell_measurement_theta_max 68.18
_cell_measurement_theta_min 3.42
_cell_volume 1532.18(6)
_computing_cell_refinement 'RAPID AUTO'
_computing_data_collection 'RAPID AUTO (Rigaku, ????)'
_computing_data_reduction 'RAPID AUTO'
_computing_molecular_graphics 'CrystalStructure 4.0'
_computing_publication_material 'CrystalStructure 4.0 (Rigaku, 2010)'
_computing_structure_refinement 'SHELXL97 (Sheldrick, 2008)'
_computing_structure_solution 'SHELXS97 (Sheldrick, 2008)'
_diffrn_ambient_temperature 100
_diffrn_detector_area_resol_mean 10.000
_diffrn_measured_fraction_theta_full 0.981
_diffrn_measured_fraction_theta_max 0.981
_diffrn_measurement_device_type 'Rigaku R-AXIS RAPID'
_diffrn_measurement_method \w
_diffrn_radiation_type 'Cu K\a'
_diffrn_radiation_wavelength 1.54187
_diffrn_reflns_av_R_equivalents 0.0578
_diffrn_reflns_limit_h_max 12
_diffrn_reflns_limit_h_min -12
_diffrn_reflns_limit_k_max 13
_diffrn_reflns_limit_k_min -13
_diffrn_reflns_limit_l_max 15
_diffrn_reflns_limit_l_min -15
_diffrn_reflns_number 18160
_diffrn_reflns_theta_full 68.22
_diffrn_reflns_theta_max 68.22
_diffrn_standards_number 0
_exptl_absorpt_coefficient_mu 0.944
_exptl_absorpt_correction_T_max 0.954
_exptl_absorpt_correction_T_min 0.765
_exptl_absorpt_correction_type multi-scan
_exptl_absorpt_process_details 'ABSCOR (Rigaku, 1995)'
_exptl_crystal_colour colorless
_exptl_crystal_density_diffrn 1.406
_exptl_crystal_density_method 'not measured'
_exptl_crystal_description platelet
_exptl_crystal_F_000 684.00
_exptl_crystal_size_max 0.250
_exptl_crystal_size_mid 0.080
_exptl_crystal_size_min 0.050
_refine_diff_density_max 0.480
_refine_diff_density_min -0.280
_refine_ls_extinction_method none
_refine_ls_goodness_of_fit_ref 1.070
_refine_ls_hydrogen_treatment constr
_refine_ls_number_parameters 415
_refine_ls_number_reflns 5509
_refine_ls_number_restraints 0
_refine_ls_R_factor_gt 0.0611
_refine_ls_shift/su_max 0.000
_refine_ls_structure_factor_coef Fsqd
_refine_ls_weighting_details 'w = 1/[\s^2^(Fo^2^)+(0.1050P)^2^+0.0000P] where P=(Fo^2^+2Fc^2^)/3'
_refine_ls_weighting_scheme calc
_refine_ls_wR_factor_ref 0.1871
_reflns_number_gt 3701
_reflns_number_total 5509
_reflns_threshold_expression F^2^>2.0\s(F^2^)
_cod_data_source_file cg500240j_si_002.cif
_cod_data_source_block TAK-441MEKsolvateA
_cod_depositor_comments 'Adding full bibliography for 4511286--4511293.cif.'
_cod_original_cell_volume 1532.17(6)
_cod_database_code 4511292

loop_
_symmetry_equiv_pos_site_id
_symmetry_equiv_pos_as_xyz
1 +X,+Y,+Z
2 -X,-Y,-Z

loop_
_atom_site_label
_atom_site_type_symbol
_atom_site_fract_x
_atom_site_fract_y
_atom_site_fract_z
_atom_site_U_iso_or_equiv
_atom_site_adp_type
_atom_site_occupancy
_atom_site_symmetry_multiplicity
_atom_site_calc_flag
_atom_site_refinement_flags
F26 F 0.83200(16) -0.00960(14) 0.95608(13) 0.0444(5) Uani 1.0 2 d .
F27 F 0.89975(14) 0.03586(13) 0.79313(12) 0.0402(5) Uani 1.0 2 d .
F28 F 0.95581(14) 0.12982(13) 0.90585(12) 0.0397(5) Uani 1.0 2 d .
O8 O 0.4120(2) 0.50620(16) 0.63743(15) 0.0448(6) Uani 1.0 2 d .
O18 O 0.66421(16) 0.44435(15) 0.79752(13) 0.0324(5) Uani 1.0 2 d .
O23 O 0.69840(15) 0.20945(14) 0.96768(12) 0.0266(4) Uani 1.0 2 d .
O30 O 0.39811(17) 0.05131(15) 1.18665(14) 0.0346(5) Uani 1.0 2 d .
O40 O 1.06428(18) -0.48214(17) 1.19713(16) 0.0455(6) Uani 1.0 2 d .
O41 O 1.04005(17) -0.30192(15) 1.30206(14) 0.0343(5) Uani 1.0 2 d .
O42 O 0.2490(2) 0.22653(18) 1.39745(16) 0.0458(6) Uani 1.0 2 d .
N10 N 0.4575(2) 0.54440(18) 0.82449(16) 0.0282(5) Uani 1.0 2 d .
N19 N 0.36215(19) 0.28294(17) 1.06233(15) 0.0245(5) Uani 1.0 2 d .
N31 N 0.61715(19) 0.05632(18) 1.15011(16) 0.0276(5) Uani 1.0 2 d .
N32 N 0.8236(2) -0.25024(18) 1.29249(17) 0.0302(5) Uani 1.0 2 d .
C1 C 0.4031(3) 0.7066(3) 0.55914(19) 0.0289(6) Uani 1.0 2 d .
C2 C 0.4214(3) 0.8233(3) 0.5612(2) 0.0326(7) Uani 1.0 2 d .
C3 C 0.3770(3) 0.9129(3) 0.4878(3) 0.0377(7) Uani 1.0 2 d .
C4 C 0.3147(3) 0.8864(3) 0.4107(3) 0.0447(8) Uani 1.0 2 d .
C5 C 0.2977(3) 0.7710(3) 0.4069(3) 0.0485(9) Uani 1.0 2 d .
C6 C 0.3419(3) 0.6813(3) 0.4798(3) 0.0429(8) Uani 1.0 2 d .
C7 C 0.4356(3) 0.6060(3) 0.6410(2) 0.0309(6) Uani 1.0 2 d .
C9 C 0.4943(3) 0.6293(3) 0.7335(2) 0.0299(6) Uani 1.0 2 d .
C11 C 0.5531(3) 0.4487(3) 0.8484(2) 0.0288(6) Uani 1.0 2 d .
C12 C 0.5088(3) 0.3633(3) 0.9336(2) 0.0263(6) Uani 1.0 2 d .
C13 C 0.3797(3) 0.3755(3) 0.98550(19) 0.0274(6) Uani 1.0 2 d .
C14 C 0.2888(3) 0.4747(2) 0.9574(2) 0.0281(6) Uani 1.0 2 d .
C15 C 0.3297(3) 0.5563(3) 0.8773(2) 0.0274(6) Uani 1.0 2 d .
C16 C 0.2405(3) 0.6645(3) 0.8411(2) 0.0302(6) Uani 1.0 2 d .
C17 C 0.1061(3) 0.6782(3) 0.9061(3) 0.0347(7) Uani 1.0 2 d .
C20 C 0.2414(3) 0.2684(3) 1.1339(2) 0.0327(7) Uani 1.0 2 d .
C21 C 0.5700(3) 0.2575(3) 0.98485(19) 0.0257(6) Uani 1.0 2 d .
C22 C 0.4793(3) 0.2080(2) 1.06258(19) 0.0238(6) Uani 1.0 2 d .
C24 C 0.7388(3) 0.1694(3) 0.86937(19) 0.0271(6) Uani 1.0 2 d .
C25 C 0.8562(3) 0.0824(3) 0.8811(2) 0.0314(6) Uani 1.0 2 d .
C29 C 0.4927(3) 0.0988(3) 1.13757(19) 0.0277(6) Uani 1.0 2 d .
C33 C 0.6496(3) -0.0472(3) 1.2246(2) 0.0291(6) Uani 1.0 2 d .
C34 C 0.6609(3) -0.1632(3) 1.1801(3) 0.0335(7) Uani 1.0 2 d .
C35 C 0.7011(3) -0.2668(3) 1.2590(3) 0.0353(7) Uani 1.0 2 d .
C36 C 0.7768(3) -0.0339(3) 1.2628(2) 0.0295(6) Uani 1.0 2 d .
C37 C 0.8172(3) -0.1415(3) 1.3386(2) 0.0345(7) Uani 1.0 2 d .
C38 C 0.9377(3) -0.3185(3) 1.2741(2) 0.0299(6) Uani 1.0 2 d .
C39 C 0.9396(3) -0.4201(3) 1.2126(3) 0.0387(7) Uani 1.0 2 d .
C43 C 0.1597(3) 0.3008(3) 1.4219(3) 0.0372(7) Uani 1.0 2 d .
C44 C 0.1852(3) 0.4141(3) 1.4554(3) 0.0464(8) Uani 1.0 2 d .
C45 C 0.0201(3) 0.2850(3) 1.4201(3) 0.0449(8) Uani 1.0 2 d .
C46 C -0.0011(4) 0.1702(3) 1.3857(3) 0.0553(9) Uani 1.0 2 d .
H2 H 0.4648 0.8421 0.6135 0.0391 Uiso 1.0 2 calc R
H3 H 0.3894 0.9927 0.4903 0.0452 Uiso 1.0 2 calc R
H4 H 0.2839 0.9481 0.3606 0.0536 Uiso 1.0 2 calc R
H5 H 0.2553 0.7527 0.3539 0.0582 Uiso 1.0 2 calc R
H6 H 0.3306 0.6015 0.4760 0.0515 Uiso 1.0 2 calc R
H9A H 0.5909 0.6231 0.7165 0.0358 Uiso 1.0 2 calc R
H9B H 0.4630 0.7107 0.7486 0.0358 Uiso 1.0 2 calc R
H14 H 0.2023 0.4831 0.9938 0.0337 Uiso 1.0 2 calc R
H16A H 0.2287 0.6612 0.7689 0.0363 Uiso 1.0 2 calc R
H16B H 0.2843 0.7360 0.8408 0.0363 Uiso 1.0 2 calc R
H17A H 0.0600 0.6096 0.9047 0.0417 Uiso 1.0 2 calc R
H17B H 0.0556 0.7507 0.8778 0.0417 Uiso 1.0 2 calc R
H17C H 0.1161 0.6830 0.9777 0.0417 Uiso 1.0 2 calc R
H20A H 0.1981 0.2050 1.1164 0.0392 Uiso 1.0 2 calc R
H20B H 0.1832 0.3427 1.1286 0.0392 Uiso 1.0 2 calc R
H20C H 0.2617 0.2475 1.2048 0.0392 Uiso 1.0 2 calc R
H24A H 0.7605 0.2367 0.8152 0.0325 Uiso 1.0 2 calc R
H24B H 0.6682 0.1313 0.8499 0.0325 Uiso 1.0 2 calc R
H31 H 0.6814 0.0926 1.1117 0.0331 Uiso 1.0 2 calc R
H33 H 0.5783 -0.0495 1.2852 0.0349 Uiso 1.0 2 calc R
H34A H 0.5757 -0.1736 1.1607 0.0402 Uiso 1.0 2 calc R
H34B H 0.7267 -0.1606 1.1169 0.0402 Uiso 1.0 2 calc R
H35A H 0.6315 -0.2737 1.3197 0.0423 Uiso 1.0 2 calc R
H35B H 0.7123 -0.3412 1.2282 0.0423 Uiso 1.0 2 calc R
H36A H 0.8471 -0.0240 1.2029 0.0354 Uiso 1.0 2 calc R
H36B H 0.7651 0.0381 1.2971 0.0354 Uiso 1.0 2 calc R
H37A H 0.9038 -0.1341 1.3571 0.0414 Uiso 1.0 2 calc R
H37B H 0.7530 -0.1454 1.4028 0.0414 Uiso 1.0 2 calc R
H39A H 0.8767 -0.4751 1.2502 0.0465 Uiso 1.0 2 calc R
H39B H 0.9114 -0.3881 1.1446 0.0465 Uiso 1.0 2 calc R
H40 H 1.1178 -0.4473 1.2193 0.0546 Uiso 1.0 2 calc R
H44A H 0.2701 0.4025 1.4804 0.0556 Uiso 1.0 2 calc R
H44B H 0.1161 0.4357 1.5111 0.0556 Uiso 1.0 2 calc R
H44C H 0.1859 0.4777 1.3964 0.0556 Uiso 1.0 2 calc R
H45A H -0.0175 0.3521 1.3731 0.0538 Uiso 1.0 2 calc R
H45B H -0.0289 0.2889 1.4904 0.0538 Uiso 1.0 2 calc R
H46A H 0.0260 0.1031 1.4362 0.0663 Uiso 1.0 2 calc R
H46B H 0.0509 0.1628 1.3178 0.0663 Uiso 1.0 2 calc R
H46C H -0.0940 0.1705 1.3808 0.0663 Uiso 1.0 2 calc R

loop_
_atom_site_aniso_label
_atom_site_aniso_U_11
_atom_site_aniso_U_22
_atom_site_aniso_U_33
_atom_site_aniso_U_12
_atom_site_aniso_U_13
_atom_site_aniso_U_23
F26 0.0461(10) 0.0338(9) 0.0484(11) 0.0030(8) -0.0045(8) 0.0004(8)
F27 0.0335(9) 0.0455(10) 0.0437(10) -0.0015(8) -0.0017(7) -0.0181(8)
F28 0.0259(8) 0.0514(11) 0.0456(10) -0.0027(8) -0.0088(7) -0.0154(8)
O8 0.0679(15) 0.0295(11) 0.0420(12) -0.0163(10) -0.0127(11) -0.0064(9)
O18 0.0249(10) 0.0352(11) 0.0361(11) -0.0057(8) -0.0029(8) -0.0012(9)
O23 0.0217(9) 0.0306(10) 0.0277(10) -0.0034(8) -0.0033(8) -0.0046(8)
O30 0.0281(10) 0.0312(10) 0.0420(12) -0.0072(8) -0.0032(9) 0.0038(9)
O40 0.0275(11) 0.0428(12) 0.0733(15) -0.0012(9) -0.0138(10) -0.0248(11)
O41 0.0277(10) 0.0379(11) 0.0405(12) -0.0048(9) -0.0112(9) -0.0075(9)
O42 0.0415(12) 0.0532(14) 0.0422(12) -0.0063(11) -0.0055(10) -0.0046(10)
N10 0.0231(11) 0.0297(12) 0.0331(13) -0.0057(10) -0.0094(10) -0.0010(10)
N19 0.0215(11) 0.0237(11) 0.0281(12) -0.0052(9) -0.0049(9) 0.0004(9)
N31 0.0228(11) 0.0262(12) 0.0322(13) -0.0052(9) -0.0044(10) 0.0031(10)
N32 0.0271(12) 0.0271(12) 0.0367(13) -0.0041(10) -0.0080(10) -0.0011(10)
C1 0.0287(14) 0.0302(15) 0.0278(15) -0.0081(12) -0.0040(11) -0.0004(11)
C2 0.0335(15) 0.0327(15) 0.0332(16) -0.0060(12) -0.0096(12) -0.0025(12)
C3 0.0352(16) 0.0392(16) 0.0364(17) -0.0045(13) -0.0049(13) 0.0018(13)
C4 0.0355(16) 0.059(2) 0.0363(17) -0.0102(15) -0.0101(14) 0.0133(15)
C5 0.055(2) 0.064(3) 0.0314(17) -0.0251(18) -0.0166(15) 0.0058(15)
C6 0.0523(19) 0.0481(18) 0.0348(17) -0.0223(16) -0.0124(15) -0.0057(14)
C7 0.0336(15) 0.0292(15) 0.0300(15) -0.0075(12) -0.0028(12) -0.0032(12)
C9 0.0337(14) 0.0256(14) 0.0306(15) -0.0084(12) -0.0069(12) 0.0015(11)
C11 0.0237(13) 0.0331(15) 0.0331(15) -0.0067(12) -0.0096(12) -0.0064(12)
C12 0.0235(13) 0.0270(14) 0.0296(14) -0.0050(11) -0.0079(11) -0.0018(11)
C13 0.0280(14) 0.0282(14) 0.0288(15) -0.0067(12) -0.0093(11) -0.0038(11)
C14 0.0233(13) 0.0292(14) 0.0343(15) -0.0053(11) -0.0078(11) -0.0065(12)
C15 0.0239(13) 0.0275(14) 0.0341(15) -0.0040(11) -0.0115(12) -0.0055(12)
C16 0.0292(14) 0.0253(14) 0.0387(16) -0.0026(12) -0.0137(12) -0.0035(12)
C17 0.0321(15) 0.0258(14) 0.0484(18) 0.0008(12) -0.0131(13) -0.0073(13)
C20 0.0246(13) 0.0302(15) 0.0411(17) -0.0050(12) 0.0001(12) -0.0025(12)
C21 0.0215(13) 0.0284(14) 0.0295(14) -0.0045(11) -0.0081(11) -0.0047(11)
C22 0.0209(12) 0.0226(13) 0.0286(14) -0.0009(10) -0.0075(11) -0.0024(11)
C24 0.0248(13) 0.0289(14) 0.0286(14) -0.0058(11) -0.0041(11) -0.0045(11)
C25 0.0303(14) 0.0323(15) 0.0326(15) -0.0063(12) -0.0037(12) -0.0058(12)
C29 0.0271(13) 0.0276(14) 0.0288(15) -0.0044(11) -0.0042(11) -0.0038(11)
C33 0.0276(14) 0.0282(14) 0.0303(15) -0.0041(12) -0.0050(11) 0.0010(12)
C34 0.0296(14) 0.0301(15) 0.0442(17) -0.0073(12) -0.0140(13) -0.0027(13)
C35 0.0248(14) 0.0313(15) 0.0497(18) -0.0060(12) -0.0077(13) -0.0009(13)
C36 0.0253(14) 0.0315(15) 0.0345(15) -0.0047(12) -0.0074(12) -0.0084(12)
C37 0.0351(15) 0.0345(16) 0.0348(16) 0.0039(13) -0.0117(13) -0.0066(13)
C38 0.0291(14) 0.0293(14) 0.0318(15) -0.0073(12) -0.0066(12) -0.0005(12)
C39 0.0294(15) 0.0324(16) 0.0582(19) -0.0021(12) -0.0150(14) -0.0098(14)
C43 0.0387(16) 0.0405(17) 0.0313(16) -0.0086(14) -0.0069(13) 0.0036(13)
C44 0.053(2) 0.0440(18) 0.0454(19) -0.0162(16) -0.0126(16) -0.0022(15)
C45 0.0396(17) 0.0459(18) 0.0509(19) -0.0116(15) -0.0098(15) -0.0034(15)
C46 0.053(2) 0.063(3) 0.056(3) -0.0240(18) -0.0038(16) -0.0139(18)

loop_
_atom_type_symbol
_atom_type_description
_atom_type_scat_dispersion_real
_atom_type_scat_dispersion_imag
_atom_type_scat_source
C C 0.0181 0.0091
;
International Tables for Crystallography
(1992, Vol. C, Tables 4.2.6.8 and 6.1.1.4)
;
H H 0.0000 0.0000
;
International Tables for Crystallography
(1992, Vol. C, Table 6.1.1.4)
;
F F 0.0727 0.0534
;
International Tables for Crystallography
(1992, Vol. C, Tables 4.2.6.8 and 6.1.1.4)
;
O O 0.0492 0.0322
;
International Tables for Crystallography
(1992, Vol. C, Tables 4.2.6.8 and 6.1.1.4)
;
N N 0.0311 0.0180
;
International Tables for Crystallography
(1992, Vol. C, Tables 4.2.6.8 and 6.1.1.4)
;

loop_
_geom_angle_atom_site_label_1
_geom_angle_atom_site_label_2
_geom_angle_atom_site_label_3
_geom_angle
_geom_angle_publ_flag
C21 O23 C24 115.08(19) yes
C9 N10 C11 116.32(19) yes
C9 N10 C15 119.2(2) yes
C11 N10 C15 124.2(2) yes
C13 N19 C20 124.7(2) yes
C13 N19 C22 108.65(19) yes
C20 N19 C22 126.61(19) yes
C29 N31 C33 122.8(2) yes
C35 N32 C37 113.6(2) yes
C35 N32 C38 125.1(3) yes
C37 N32 C38 120.9(3) yes
C2 C1 C6 118.4(3) yes
C2 C1 C7 124.2(3) yes
C6 C1 C7 117.2(3) yes
C1 C2 C3 120.6(3) yes
C2 C3 C4 120.3(3) yes
C3 C4 C5 119.7(3) yes
C4 C5 C6 120.3(4) yes
C1 C6 C5 120.7(3) yes
O8 C7 C1 121.3(3) yes
O8 C7 C9 118.8(3) yes
C1 C7 C9 119.8(3) yes
N10 C9 C7 110.8(3) yes
O18 C11 N10 120.3(3) yes
O18 C11 C12 125.6(3) yes
N10 C11 C12 114.1(2) yes
C11 C12 C13 121.2(3) yes
C11 C12 C21 133.4(3) yes
C13 C12 C21 105.4(2) yes
N19 C13 C12 109.7(2) yes
N19 C13 C14 128.7(3) yes
C12 C13 C14 121.6(3) yes
C13 C14 C15 117.7(3) yes
N10 C15 C14 121.1(3) yes
N10 C15 C16 117.1(2) yes
C14 C15 C16 121.8(3) yes
C15 C16 C17 115.0(2) yes
O23 C21 C12 128.6(2) yes
O23 C21 C22 122.6(2) yes
C12 C21 C22 108.7(2) yes
N19 C22 C21 107.5(2) yes
N19 C22 C29 122.1(2) yes
C21 C22 C29 130.4(2) yes
O23 C24 C25 106.2(2) yes
F26 C25 F27 106.5(2) yes
F26 C25 F28 105.8(2) yes
F26 C25 C24 112.6(2) yes
F27 C25 F28 107.6(2) yes
F27 C25 C24 111.0(3) yes
F28 C25 C24 113.0(3) yes
O30 C29 N31 122.4(3) yes
O30 C29 C22 122.8(3) yes
N31 C29 C22 114.8(2) yes
N31 C33 C34 112.7(3) yes
N31 C33 C36 109.1(2) yes
C34 C33 C36 110.5(2) yes
C33 C34 C35 110.3(3) yes
N32 C35 C34 110.4(3) yes
C33 C36 C37 111.2(3) yes
N32 C37 C36 110.3(3) yes
O41 C38 N32 123.9(3) yes
O41 C38 C39 118.7(3) yes
N32 C38 C39 117.4(3) yes
O40 C39 C38 111.5(3) yes
O42 C43 C44 121.3(3) yes
O42 C43 C45 122.0(3) yes
C44 C43 C45 116.7(3) yes
C43 C45 C46 115.0(3) yes
C39 O40 H40 109.466 no
C29 N31 H31 118.622 no
C33 N31 H31 118.618 no
C1 C2 H2 119.717 no
C3 C2 H2 119.717 no
C2 C3 H3 119.875 no
C4 C3 H3 119.873 no
C3 C4 H4 120.129 no
C5 C4 H4 120.130 no
C4 C5 H5 119.858 no
C6 C5 H5 119.858 no
C1 C6 H6 119.641 no
C5 C6 H6 119.642 no
N10 C9 H9A 109.492 no
N10 C9 H9B 109.494 no
C7 C9 H9A 109.495 no
C7 C9 H9B 109.491 no
H9A C9 H9B 108.065 no
C13 C14 H14 121.149 no
C15 C14 H14 121.157 no
C15 C16 H16A 108.517 no
C15 C16 H16B 108.526 no
C17 C16 H16A 108.525 no
C17 C16 H16B 108.523 no
H16A C16 H16B 107.522 no
C16 C17 H17A 109.471 no
C16 C17 H17B 109.470 no
C16 C17 H17C 109.470 no
H17A C17 H17B 109.470 no
H17A C17 H17C 109.472 no
H17B C17 H17C 109.474 no
N19 C20 H20A 109.466 no
N19 C20 H20B 109.468 no
N19 C20 H20C 109.467 no
H20A C20 H20B 109.477 no
H20A C20 H20C 109.472 no
H20B C20 H20C 109.476 no
O23 C24 H24A 110.496 no
O23 C24 H24B 110.497 no
C25 C24 H24A 110.495 no
C25 C24 H24B 110.498 no
H24A C24 H24B 108.672 no
N31 C33 H33 108.133 no
C34 C33 H33 108.132 no
C36 C33 H33 108.130 no
C33 C34 H34A 109.602 no
C33 C34 H34B 109.603 no
C35 C34 H34A 109.602 no
C35 C34 H34B 109.594 no
H34A C34 H34B 108.133 no
N32 C35 H35A 109.562 no
N32 C35 H35B 109.568 no
C34 C35 H35A 109.566 no
C34 C35 H35B 109.563 no
H35A C35 H35B 108.109 no
C33 C36 H36A 109.393 no
C33 C36 H36B 109.394 no
C37 C36 H36A 109.384 no
C37 C36 H36B 109.386 no
H36A C36 H36B 108.005 no
N32 C37 H37A 109.601 no
N32 C37 H37B 109.596 no
C36 C37 H37A 109.607 no
C36 C37 H37B 109.606 no
H37A C37 H37B 108.124 no
O40 C39 H39A 109.316 no
O40 C39 H39B 109.316 no
C38 C39 H39A 109.319 no
C38 C39 H39B 109.311 no
H39A C39 H39B 107.965 no
C43 C44 H44A 109.465 no
C43 C44 H44B 109.474 no
C43 C44 H44C 109.468 no
H44A C44 H44B 109.473 no
H44A C44 H44C 109.471 no
H44B C44 H44C 109.476 no
C43 C45 H45A 108.511 no
C43 C45 H45B 108.514 no
C46 C45 H45A 108.513 no
C46 C45 H45B 108.516 no
H45A C45 H45B 107.515 no
C45 C46 H46A 109.473 no
C45 C46 H46B 109.473 no
C45 C46 H46C 109.472 no
H46A C46 H46B 109.475 no
H46A C46 H46C 109.472 no
H46B C46 H46C 109.462 no

loop_
_geom_bond_atom_site_label_1
_geom_bond_atom_site_label_2
_geom_bond_distance
_geom_bond_publ_flag
F26 C25 1.349(3) yes
F27 C25 1.344(3) yes
F28 C25 1.340(4) yes
O8 C7 1.214(4) yes
O18 C11 1.240(3) yes
O23 C21 1.376(3) yes
O23 C24 1.428(3) yes
O30 C29 1.229(3) yes
O40 C39 1.398(3) yes
O41 C38 1.231(4) yes
O42 C43 1.216(4) yes
N10 C9 1.456(3) yes
N10 C11 1.415(3) yes
N10 C15 1.400(3) yes
N19 C13 1.357(3) yes
N19 C20 1.457(3) yes
N19 C22 1.398(3) yes
N31 C29 1.350(4) yes
N31 C33 1.459(3) yes
N32 C35 1.462(4) yes
N32 C37 1.464(4) yes
N32 C38 1.344(4) yes
C1 C2 1.383(4) yes
C1 C6 1.399(5) yes
C1 C7 1.496(4) yes
C2 C3 1.385(4) yes
C3 C4 1.385(5) yes
C4 C5 1.371(5) yes
C5 C6 1.380(5) yes
C7 C9 1.527(5) yes
C11 C12 1.430(4) yes
C12 C13 1.407(4) yes
C12 C21 1.420(4) yes
C13 C14 1.424(4) yes
C14 C15 1.351(4) yes
C15 C16 1.513(4) yes
C16 C17 1.523(4) yes
C21 C22 1.383(4) yes
C22 C29 1.477(4) yes
C24 C25 1.486(4) yes
C33 C34 1.523(4) yes
C33 C36 1.526(4) yes
C34 C35 1.516(4) yes
C36 C37 1.522(4) yes
C38 C39 1.521(5) yes
C43 C44 1.508(5) yes
C43 C45 1.494(5) yes
C45 C46 1.515(5) yes
O40 H40 0.840 no
N31 H31 0.880 no
C2 H2 0.950 no
C3 H3 0.950 no
C4 H4 0.950 no
C5 H5 0.950 no
C6 H6 0.950 no
C9 H9A 0.990 no
C9 H9B 0.990 no
C14 H14 0.950 no
C16 H16A 0.990 no
C16 H16B 0.990 no
C17 H17A 0.980 no
C17 H17B 0.980 no
C17 H17C 0.980 no
C20 H20A 0.980 no
C20 H20B 0.980 no
C20 H20C 0.980 no
C24 H24A 0.990 no
C24 H24B 0.990 no
C33 H33 1.000 no
C34 H34A 0.990 no
C34 H34B 0.990 no
C35 H35A 0.990 no
C35 H35B 0.990 no
C36 H36A 0.990 no
C36 H36B 0.990 no
C37 H37A 0.990 no
C37 H37B 0.990 no
C39 H39A 0.990 no
C39 H39B 0.990 no
C44 H44A 0.980 no
C44 H44B 0.980 no
C44 H44C 0.980 no
C45 H45A 0.990 no
C45 H45B 0.990 no
C46 H46A 0.980 no
C46 H46B 0.980 no
C46 H46C 0.980 no

loop_
_geom_contact_atom_site_label_1
_geom_contact_atom_site_label_2
_geom_contact_distance
_geom_contact_publ_flag
_geom_contact_site_symmetry_2
F26 O23 2.725(3) no .
F26 N31 3.235(3) no .
F26 C34 3.537(3) no .
F27 O23 3.534(3) no .
F28 O23 2.752(2) no .
O8 O18 3.567(3) no .
O8 N10 2.704(4) no .
O8 C6 2.774(4) no .
O8 C11 3.296(4) no .
O8 C15 3.270(4) no .
O8 C16 3.590(4) no .
O18 O23 3.247(3) no .
O18 C7 3.552(3) no .
O18 C9 2.699(3) no .
O18 C21 3.127(3) no .
O18 C24 3.182(3) no .
O23 N19 3.561(3) no .
O23 N31 2.829(3) no .
O23 C11 3.261(3) no .
O23 C13 3.597(3) no .
O23 C29 3.082(3) no .
O30 N19 2.910(3) no .
O30 C20 2.848(3) no .
O30 C33 2.804(3) no .
O30 C34 3.433(3) no .
O40 O41 2.634(3) no .
O41 C37 2.795(3) no .
O42 C46 2.800(5) no .
N10 C13 2.737(3) no .
N31 C21 2.966(3) no .
N32 C33 2.877(3) no .
C1 C4 2.786(4) no .
C2 C5 2.763(5) no .
C2 C9 3.038(4) no .
C3 C6 2.754(5) no .
C7 C11 3.348(4) no .
C7 C15 3.128(4) no .
C7 C16 3.169(4) no .
C9 C16 2.803(4) no .
C11 C14 2.895(4) no .
C11 C24 3.518(4) no .
C12 C15 2.790(4) no .
C12 C24 3.156(4) no .
C14 C17 2.879(4) no .
C14 C20 3.079(4) no .
C20 C29 3.052(4) no .
C21 C25 3.576(4) no .
C22 C24 3.439(4) no .
C29 C34 3.292(4) no .
C34 C37 2.912(5) no .
C34 C38 3.485(4) no .
C35 C36 2.898(4) no .
C35 C39 2.889(4) no .
C36 C38 3.465(4) no .
F26 F28 3.135(3) no 2_757
F26 O30 3.405(3) no 2_657
F26 C20 3.586(4) no 2_657
F27 O30 3.342(3) no 2_657
F27 O41 3.217(3) no 2_757
F27 C36 3.328(3) no 2_757
F27 C37 3.436(3) no 2_757
F27 C46 3.553(4) no 2_657
F28 F26 3.135(3) no 2_757
F28 O41 3.117(3) no 2_757
F28 N32 3.434(3) no 2_757
F28 C17 3.509(4) no 2_667
F28 C36 3.449(3) no 2_757
F28 C38 3.119(3) no 2_757
O8 C6 3.454(4) no 2_666
O8 C35 3.156(4) no 2_657
O18 O40 2.931(3) no 2_757
O18 O41 3.455(3) no 2_757
O23 C15 3.589(4) no 2_667
O23 C16 3.290(4) no 2_667
O23 C17 3.329(4) no 2_667
O30 F26 3.405(3) no 2_657
O30 F27 3.342(3) no 2_657
O30 C4 3.305(4) no 1_546
O30 C24 3.302(4) no 2_657
O30 C25 3.531(4) no 2_657
O40 O18 2.931(3) no 2_757
O40 C17 3.593(4) no 2_657
O40 C20 3.345(4) no 1_645
O41 F27 3.217(3) no 2_757
O41 F28 3.117(3) no 2_757
O41 O18 3.455(3) no 2_757
O41 C5 3.464(4) no 1_646
O41 C24 3.301(3) no 2_757
O41 C25 3.363(3) no 2_757
O42 C2 3.522(4) no 2_667
O42 C9 3.412(4) no 2_667
O42 C20 3.453(4) no .
O42 C37 3.452(4) no 2_658
N10 N19 3.542(4) no 2_667
N10 C13 3.545(4) no 2_667
N10 C22 3.595(4) no 2_667
N19 N10 3.542(4) no 2_667
N32 F28 3.434(3) no 2_757
N32 C44 3.551(4) no 2_658
C2 O42 3.522(4) no 2_667
C3 C3 3.537(5) no 2_676
C4 O30 3.305(4) no 1_564
C5 O41 3.464(4) no 1_464
C6 O8 3.454(4) no 2_666
C9 O42 3.412(4) no 2_667
C9 C22 3.580(4) no 2_667
C11 C13 3.417(4) no 2_667
C11 C14 3.544(5) no 2_667
C12 C14 3.587(4) no 2_667
C12 C15 3.527(5) no 2_667
C13 N10 3.545(4) no 2_667
C13 C11 3.417(4) no 2_667
C14 C11 3.544(5) no 2_667
C14 C12 3.587(4) no 2_667
C15 O23 3.589(4) no 2_667
C15 C12 3.527(5) no 2_667
C15 C21 3.382(4) no 2_667
C16 O23 3.290(4) no 2_667
C16 C21 3.548(4) no 2_667
C17 F28 3.509(4) no 2_667
C17 O23 3.329(4) no 2_667
C17 O40 3.593(4) no 2_657
C20 F26 3.586(4) no 2_657
C20 O40 3.345(4) no 1_465
C20 O42 3.453(4) no .
C21 C15 3.382(4) no 2_667
C21 C16 3.548(4) no 2_667
C22 N10 3.595(4) no 2_667
C22 C9 3.580(4) no 2_667
C24 O30 3.302(4) no 2_657
C24 O41 3.301(3) no 2_757
C25 O30 3.531(4) no 2_657
C25 O41 3.363(3) no 2_757
C35 O8 3.156(4) no 2_657
C36 F27 3.328(3) no 2_757
C36 F28 3.449(3) no 2_757
C37 F27 3.436(3) no 2_757
C37 O42 3.452(4) no 2_658
C37 C43 3.423(4) no 2_658
C38 F28 3.119(3) no 2_757
C43 C37 3.423(4) no 2_658
C44 N32 3.551(4) no 2_658
C46 F27 3.553(4) no 2_657
F26 H24A 3.2014 no .
F26 H24B 2.6130 no .
F26 H31 2.7037 no .
F26 H34B 2.7024 no .
F26 H36A 3.2683 no .
F27 H24A 2.5899 no .
F27 H24B 2.5608 no .
F28 H24A 2.5981 no .
F28 H24B 3.1978 no .
O8 H6 2.4641 no .
O8 H9A 2.8479 no .
O8 H9B 3.1064 no .
O8 H16A 2.9743 no .
O18 H9A 2.2586 no .
O18 H9B 3.5071 no .
O18 H24A 2.4539 no .
O18 H24B 3.5494 no .
O23 H31 2.1445 no .
O30 H20A 2.7307 no .
O30 H20C 2.5251 no .
O30 H31 3.0301 no .
O30 H33 2.5111 no .
O30 H34A 3.0051 no .
O41 H37A 2.3773 no .
O41 H37B 3.4643 no .
O41 H39A 3.0058 no .
O41 H39B 3.0033 no .
O41 H40 2.1401 no .
O42 H44A 2.4984 no .
O42 H44B 3.0892 no .
O42 H44C 2.8728 no .
O42 H45A 2.9962 no .
O42 H45B 2.9962 no .
O42 H46A 2.8141 no .
O42 H46B 2.6932 no .
N10 H14 3.2602 no .
N10 H16A 2.7264 no .
N10 H16B 2.6698 no .
N19 H14 2.7751 no .
N31 H34A 2.7107 no .
N31 H34B 2.6728 no .
N31 H36A 2.6135 no .
N31 H36B 2.6369 no .
N32 H33 3.2112 no .
N32 H34A 3.2950 no .
N32 H34B 2.6824 no .
N32 H36A 2.7038 no .
N32 H36B 3.2972 no .
N32 H39A 2.6977 no .
N32 H39B 2.6813 no .
C1 H3 3.2591 no .
C1 H5 3.2709 no .
C1 H9A 3.0437 no .
C1 H9B 2.6865 no .
C1 H16A 3.0678 no .
C2 H4 3.2592 no .
C2 H6 3.2490 no .
C2 H9A 3.3499 no .
C2 H9B 2.6789 no .
C2 H16A 3.5496 no .
C3 H5 3.2421 no .
C4 H2 3.2567 no .
C4 H6 3.2398 no .
C5 H3 3.2400 no .
C6 H2 3.2519 no .
C6 H4 3.2442 no .
C7 H2 2.7291 no .
C7 H6 2.6045 no .
C7 H16A 2.5891 no .
C7 H16B 3.3134 no .
C9 H2 2.7046 no .
C9 H16A 2.7157 no .
C9 H16B 2.6722 no .
C11 H9A 2.4665 no .
C11 H9B 3.1748 no .
C11 H24A 3.0725 no .
C12 H14 3.3292 no .
C12 H24A 3.1355 no .
C12 H24B 3.2044 no .
C13 H20A 3.0404 no .
C13 H20B 2.5740 no .
C13 H20C 3.1683 no .
C14 H16A 3.1062 no .
C14 H16B 3.1479 no .
C14 H17A 2.7910 no .
C14 H17C 2.8193 no .
C14 H20B 2.6766 no .
C15 H9A 3.2655 no .
C15 H9B 2.6253 no .
C15 H17A 2.7726 no .
C15 H17B 3.3853 no .
C15 H17C 2.7624 no .
C16 H9B 2.5187 no .
C16 H14 2.6820 no .
C17 H14 2.5155 no .
C20 H14 2.8655 no .
C21 H24A 2.7616 no .
C21 H24B 2.4849 no .
C21 H31 2.6057 no .
C22 H20A 2.9033 no .
C22 H20B 3.3113 no .
C22 H20C 2.7376 no .
C22 H24B 3.3302 no .
C22 H31 2.4585 no .
C24 H31 3.1649 no .
C25 H31 3.2989 no .
C29 H20A 3.1888 no .
C29 H20C 2.8646 no .
C29 H33 2.5721 no .
C29 H34A 3.1147 no .
C33 H35A 2.7195 no .
C33 H35B 3.3489 no .
C33 H37A 3.3654 no .
C33 H37B 2.7630 no .
C34 H31 2.9592 no .
C34 H36A 2.7512 no .
C34 H36B 3.3565 no .
C34 H37B 3.2842 no .
C34 H39B 3.4528 no .
C35 H33 2.6976 no .
C35 H36A 3.2770 no .
C35 H37A 3.2914 no .
C35 H37B 2.6881 no .
C35 H39A 2.8201 no .
C35 H39B 2.7964 no .
C36 H31 2.5351 no .
C36 H34A 3.3590 no .
C36 H34B 2.7448 no .
C36 H35A 3.2432 no .
C37 H33 2.7283 no .
C37 H34B 3.2685 no .
C37 H35A 2.6760 no .
C37 H35B 3.2917 no .
C38 H34B 3.4168 no .
C38 H35A 3.1370 no .
C38 H35B 2.5741 no .
C38 H36A 3.4144 no .
C38 H37A 2.4971 no .
C38 H37B 3.0914 no .
C38 H40 2.3241 no .
C39 H35B 2.4094 no .
C43 H46A 2.7834 no .
C43 H46B 2.7144 no .
C43 H46C 3.3608 no .
C44 H45A 2.7460 no .
C44 H45B 2.7485 no .
C45 H44A 3.3453 no .
C45 H44B 2.6377 no .
C45 H44C 2.9326 no .
H2 H3 2.3291 no .
H2 H9A 2.9202 no .
H2 H9B 2.1464 no .
H2 H16A 3.5965 no .
H2 H16B 3.4137 no .
H3 H4 2.3348 no .
H4 H5 2.3208 no .
H5 H6 2.3230 no .
H9A H16B 3.5305 no .
H9B H16A 2.5410 no .
H9B H16B 2.0657 no .
H14 H16A 3.3235 no .
H14 H16B 3.3889 no .
H14 H17A 2.2693 no .
H14 H17B 3.4871 no .
H14 H17C 2.3429 no .
H14 H20A 3.3475 no .
H14 H20B 2.2071 no .
H16A H17A 2.3612 no .
H16A H17B 2.3502 no .
H16A H17C 2.8549 no .
H16B H17A 2.8548 no .
H16B H17B 2.3421 no .
H16B H17C 2.3694 no .
H24B H31 3.4419 no .
H31 H33 2.7476 no .
H31 H34A 3.3184 no .
H31 H34B 2.8773 no .
H31 H36A 2.4041 no .
H31 H36B 2.6866 no .
H33 H34A 2.3482 no .
H33 H34B 2.8698 no .
H33 H35A 2.5452 no .
H33 H36A 2.8695 no .
H33 H36B 2.3436 no .
H33 H37B 2.6040 no .
H34A H35A 2.3511 no .
H34A H35B 2.3815 no .
H34B H35A 2.8674 no .
H34B H35B 2.3513 no .
H34B H36A 2.6228 no .
H34B H39B 3.0447 no .
H35A H37A 3.5736 no .
H35A H37B 2.5377 no .
H35A H39A 3.3285 no .
H35B H37B 3.5769 no .
H35B H39A 2.1704 no .
H35B H39B 2.2279 no .
H36A H37A 2.3406 no .
H36A H37B 2.8693 no .
H36B H37A 2.3979 no .
H36B H37B 2.3427 no .
H39A H40 2.5324 no .
H39B H40 2.4793 no .
H44A H45B 3.5081 no .
H44B H45A 2.8146 no .
H44B H45B 2.4803 no .
H44C H45A 2.7985 no .
H44C H45B 3.2827 no .
H45A H46A 2.8470 no .
H45A H46B 2.3870 no .
H45A H46C 2.3118 no .
H45B H46A 2.3303 no .
H45B H46B 2.8486 no .
H45B H46C 2.3671 no .
F26 H17B 3.5373 no 1_645
F26 H20A 2.6512 no 2_657
F27 H4 2.9790 no 2_666
F27 H5 3.2819 no 2_666
F27 H17B 3.5556 no 1_645
F27 H20A 3.0698 no 2_657
F27 H36A 2.6316 no 2_757
F27 H36B 3.5380 no 2_757
F27 H37A 2.8252 no 2_757
F27 H46A 3.5765 no 2_657
F27 H46B 2.8529 no 2_657
F28 H17B 3.3428 no 2_667
F28 H17C 2.7947 no 2_667
F28 H34B 3.3330 no 2_757
F28 H36A 2.5880 no 2_757
F28 H37A 3.5407 no 2_757
F28 H39B 3.3646 no 2_757
O8 H6 3.0623 no 2_666
O8 H35A 2.7238 no 2_657
O8 H35B 2.6935 no 2_657
O8 H39A 3.1683 no 2_657
O8 H44A 3.1879 no 1_554
O18 H5 3.1986 no 2_666
O18 H14 3.5393 no 2_667
O18 H20B 3.4290 no 2_667
O18 H40 2.2502 no 2_757
O18 H44C 2.8541 no 2_667
O23 H16B 2.7417 no 2_667
O23 H17C 2.6735 no 2_667
O30 H4 2.5933 no 1_546
O30 H9B 3.5346 no 2_667
O30 H24B 2.4344 no 2_657
O40 H14 2.8961 no 1_645
O40 H17A 2.7061 no 2_657
O40 H17C 3.2115 no 1_645
O40 H20B 2.4423 no 1_645
O40 H20C 3.4887 no 1_645
O40 H24A 3.5256 no 2_757
O40 H44C 3.0494 no 1_645
O40 H45A 2.8529 no 1_645
O41 H5 2.6265 no 1_646
O41 H24A 2.5049 no 2_757
O41 H44B 3.0423 no 2_658
O41 H44C 2.9781 no 1_645
O41 H45B 2.7539 no 2_658
O42 H2 2.9679 no 2_667
O42 H3 3.0591 no 1_546
O42 H4 3.2771 no 1_546
O42 H9A 2.6741 no 2_667
O42 H9B 3.3906 no 2_667
O42 H20C 2.5025 no .
O42 H37A 3.4433 no 2_658
O42 H37B 2.6547 no 2_658
N10 H35B 3.3273 no 2_657
N19 H9A 3.4003 no 2_667
N19 H9B 3.3380 no 2_667
N19 H34A 3.3221 no 2_657
N19 H34B 3.2497 no 2_657
N31 H2 3.4485 no 2_667
N31 H9B 3.1371 no 2_667
N31 H16B 2.7457 no 2_667
N32 H44A 3.2945 no 2_658
N32 H44B 3.1769 no 2_658
C1 H44A 3.4546 no 2_667
C1 H46C 3.3643 no 2_567
C2 H3 3.0038 no 2_676
C2 H33 3.5448 no 2_667
C2 H36B 2.9622 no 2_667
C2 H46C 3.3654 no 2_567
C3 H2 3.4267 no 2_676
C3 H3 2.8650 no 2_676
C3 H33 3.1300 no 1_564
C3 H36B 3.0857 no 2_667
C3 H37B 3.2721 no 2_667
C3 H46C 3.3428 no 2_567
C4 H24B 3.4570 no 2_666
C4 H33 3.0814 no 1_564
C4 H46C 3.3274 no 2_567
C5 H24A 3.1090 no 2_666
C5 H24B 3.3774 no 2_666
C5 H35A 3.4783 no 1_564
C5 H45B 3.0224 no 2_567
C5 H46C 3.3342 no 2_567
C6 H35A 3.4404 no 1_564
C6 H44A 3.3826 no 1_554
C6 H44C 3.4254 no 1_554
C6 H45B 3.1996 no 2_567
C6 H46C 3.3550 no 2_567
C7 H6 3.5248 no 2_666
C7 H44A 3.2170 no 2_667
C9 H20C 3.3340 no 2_667
C9 H44A 3.4622 no 2_667
C11 H35B 3.5212 no 2_657
C11 H40 3.3989 no 2_757
C12 H34A 2.9685 no 2_657
C12 H35B 3.4452 no 2_657
C13 H34A 3.1917 no 2_657
C13 H34B 3.3807 no 2_657
C13 H35B 3.2223 no 2_657
C14 H35B 3.0954 no 2_657
C14 H39A 3.4690 no 2_657
C14 H39B 3.0077 no 2_657
C15 H35B 3.1347 no 2_657
C15 H39A 3.2470 no 2_657
C15 H39B 3.4386 no 2_657
C16 H31 3.1868 no 2_667
C16 H39A 3.1148 no 2_657
C17 H20A 3.3150 no 2_567
C17 H20B 3.1664 no 2_567
C17 H39A 3.3244 no 2_657
C17 H39B 3.4926 no 1_465
C17 H39B 3.5359 no 2_657
C20 H9A 3.3167 no 2_667
C20 H17A 3.3489 no 2_567
C20 H17B 3.1605 no 2_567
C20 H46B 3.0734 no .
C21 H9B 3.5563 no 2_667
C21 H16B 2.9736 no 2_667
C21 H17C 3.5532 no 2_667
C21 H34A 2.9768 no 2_657
C22 H9B 2.9731 no 2_667
C22 H16B 3.1321 no 2_667
C22 H34A 3.1904 no 2_657
C22 H34B 3.5922 no 2_657
C24 H4 3.5697 no 2_666
C24 H5 2.9376 no 2_666
C24 H17C 3.4656 no 2_667
C24 H34A 3.3562 no 2_657
C25 H17C 3.5796 no 2_667
C25 H20A 3.4181 no 2_657
C25 H36A 3.1317 no 2_757
C29 H2 3.5713 no 2_667
C29 H9B 2.9677 no 2_667
C29 H16B 3.2606 no 2_667
C29 H24B 3.2813 no 2_657
C33 H2 3.4055 no 2_667
C34 H24B 3.4798 no 2_657
C35 H44A 3.5898 no 2_658
C36 H2 3.4954 no 2_667
C36 H3 3.5094 no 2_667
C36 H16B 3.4942 no 2_667
C36 H46C 3.5275 no 1_655
C37 H3 3.3686 no 2_667
C37 H45B 3.5007 no 2_658
C38 H24A 3.3742 no 2_757
C38 H44B 2.9418 no 2_658
C38 H45B 3.4773 no 2_658
C39 H14 3.5177 no 2_657
C39 H16A 3.4256 no 2_657
C39 H17A 2.8662 no 2_657
C39 H17C 3.4607 no 1_645
C39 H44B 3.5834 no 2_658
C39 H45A 3.1281 no 1_645
C43 H9A 3.0670 no 2_667
C43 H20C 3.0223 no .
C43 H37A 3.2502 no 2_658
C43 H37B 2.8857 no 2_658
C44 H6 2.8612 no 1_556
C44 H9A 3.0182 no 2_667
C44 H37B 3.3895 no 2_658
C44 H40 3.4057 no 1_465
C44 H44B 3.3748 no 2_568
C45 H20C 3.5203 no .
C45 H37A 3.3286 no 2_658
C45 H39A 3.5921 no 1_465
C45 H44B 3.5292 no 2_568
C46 H16A 3.5564 no 2_567
C46 H17B 3.5745 no 2_567
C46 H20C 3.4409 no .
C46 H36B 3.4747 no 1_455
H2 O42 2.9679 no 2_667
H2 N31 3.4485 no 2_667
H2 C3 3.4267 no 2_676
H2 C29 3.5713 no 2_667
H2 C33 3.4055 no 2_667
H2 C36 3.4954 no 2_667
H2 H3 2.6544 no 2_676
H2 H33 2.8666 no 2_667
H2 H36B 2.7857 no 2_667
H3 O42 3.0591 no 1_564
H3 C2 3.0038 no 2_676
H3 C3 2.8650 no 2_676
H3 C36 3.5094 no 2_667
H3 C37 3.3686 no 2_667
H3 H2 2.6544 no 2_676
H3 H3 2.3903 no 2_676
H3 H33 3.1449 no 1_564
H3 H33 3.2162 no 2_667
H3 H36B 2.9966 no 2_667
H3 H37B 2.5876 no 2_667
H4 F27 2.9790 no 2_666
H4 O30 2.5933 no 1_564
H4 O42 3.2771 no 1_564
H4 C24 3.5697 no 2_666
H4 H24A 3.5068 no 2_666
H4 H24B 3.0097 no 2_666
H4 H33 3.0694 no 1_564
H4 H46A 3.1335 no 1_564
H4 H46B 3.2747 no 1_564
H5 F27 3.2819 no 2_666
H5 O18 3.1986 no 2_666
H5 O41 2.6265 no 1_464
H5 C24 2.9376 no 2_666
H5 H24A 2.2500 no 2_666
H5 H24B 2.8471 no 2_666
H5 H44C 3.2748 no 1_554
H5 H45B 2.9044 no 2_567
H6 O8 3.0623 no 2_666
H6 C7 3.5248 no 2_666
H6 C44 2.8612 no 1_554
H6 H44A 2.4399 no 1_554
H6 H44B 3.0565 no 1_554
H6 H44C 2.6379 no 1_554
H6 H45A 3.5589 no 2_567
H6 H45B 3.2162 no 2_567
H9A O42 2.6741 no 2_667
H9A N19 3.4003 no 2_667
H9A C20 3.3167 no 2_667
H9A C43 3.0670 no 2_667
H9A C44 3.0182 no 2_667
H9A H20B 3.4571 no 2_667
H9A H20C 2.6949 no 2_667
H9A H40 3.5618 no 2_757
H9A H44A 2.8042 no 2_667
H9A H44C 2.7728 no 2_667
H9B O30 3.5346 no 2_667
H9B O42 3.3906 no 2_667
H9B N19 3.3380 no 2_667
H9B N31 3.1371 no 2_667
H9B C21 3.5563 no 2_667
H9B C22 2.9731 no 2_667
H9B C29 2.9677 no 2_667
H9B H20C 3.1408 no 2_667
H9B H31 3.2099 no 2_667
H9B H36B 3.5272 no 2_667
H14 O18 3.5393 no 2_667
H14 O40 2.8961 no 1_465
H14 C39 3.5177 no 2_657
H14 H17A 3.0854 no 2_567
H14 H35B 3.5142 no 2_657
H14 H39A 3.4733 no 2_657
H14 H39B 2.7611 no 2_657
H14 H40 3.1663 no 1_465
H16A C39 3.4256 no 2_657
H16A C46 3.5564 no 2_567
H16A H36B 3.4328 no 2_667
H16A H39A 2.5924 no 2_657
H16A H39B 3.5784 no 2_657
H16A H45A 3.1474 no 2_567
H16A H46B 3.5602 no 2_567
H16A H46C 2.9311 no 2_567
H16B O23 2.7417 no 2_667
H16B N31 2.7457 no 2_667
H16B C21 2.9736 no 2_667
H16B C22 3.1321 no 2_667
H16B C29 3.2606 no 2_667
H16B C36 3.4942 no 2_667
H16B H31 2.2474 no 2_667
H16B H36A 3.4075 no 2_667
H16B H36B 2.9611 no 2_667
H17A O40 2.7061 no 2_657
H17A C20 3.3489 no 2_567
H17A C39 2.8662 no 2_657
H17A H14 3.0854 no 2_567
H17A H17A 3.4693 no 2_567
H17A H20A 3.2231 no 2_567
H17A H20B 2.6136 no 2_567
H17A H39A 2.7043 no 2_657
H17A H39B 3.2983 no 1_465
H17A H39B 2.6929 no 2_657
H17A H40 3.5297 no 2_657
H17B F26 3.5373 no 1_465
H17B F27 3.5556 no 1_465
H17B F28 3.3428 no 2_667
H17B C20 3.1605 no 2_567
H17B C46 3.5745 no 2_567
H17B H20A 2.6155 no 2_567
H17B H20B 2.8548 no 2_567
H17B H31 3.5036 no 2_667
H17B H36A 3.3841 no 2_667
H17B H36B 3.5674 no 2_667
H17B H46B 2.9537 no 2_567
H17B H46C 3.3665 no 2_567
H17C F28 2.7947 no 2_667
H17C O23 2.6735 no 2_667
H17C O40 3.2115 no 1_465
H17C C21 3.5532 no 2_667
H17C C24 3.4656 no 2_667
H17C C25 3.5796 no 2_667
H17C C39 3.4607 no 1_465
H17C H24A 3.5018 no 2_667
H17C H31 3.4854 no 2_667
H17C H39B 2.9055 no 1_465
H17C H40 3.3063 no 1_465
H20A F26 2.6512 no 2_657
H20A F27 3.0698 no 2_657
H20A C17 3.3150 no 2_567
H20A C25 3.4181 no 2_657
H20A H17A 3.2231 no 2_567
H20A H17B 2.6155 no 2_567
H20A H34B 3.1620 no 2_657
H20A H46B 2.8512 no .
H20B O18 3.4290 no 2_667
H20B O40 2.4423 no 1_465
H20B C17 3.1664 no 2_567
H20B H9A 3.4571 no 2_667
H20B H17A 2.6136 no 2_567
H20B H17B 2.8548 no 2_567
H20B H40 2.8191 no 1_465
H20B H45A 3.5620 no .
H20B H46B 3.2269 no .
H20C O40 3.4887 no 1_465
H20C O42 2.5025 no .
H20C C9 3.3340 no 2_667
H20C C43 3.0223 no .
H20C C45 3.5203 no .
H20C C46 3.4409 no .
H20C H9A 2.6949 no 2_667
H20C H9B 3.1408 no 2_667
H20C H45A 3.5607 no .
H20C H46B 2.6524 no .
H24A O40 3.5256 no 2_757
H24A O41 2.5049 no 2_757
H24A C5 3.1090 no 2_666
H24A C38 3.3742 no 2_757
H24A H4 3.5068 no 2_666
H24A H5 2.2500 no 2_666
H24A H17C 3.5018 no 2_667
H24A H40 2.8188 no 2_757
H24B O30 2.4344 no 2_657
H24B C4 3.4570 no 2_666
H24B C5 3.3774 no 2_666
H24B C29 3.2813 no 2_657
H24B C34 3.4798 no 2_657
H24B H4 3.0097 no 2_666
H24B H5 2.8471 no 2_666
H24B H34A 2.5453 no 2_657
H31 C16 3.1868 no 2_667
H31 H9B 3.2099 no 2_667
H31 H16B 2.2474 no 2_667
H31 H17B 3.5036 no 2_667
H31 H17C 3.4854 no 2_667
H33 C2 3.5448 no 2_667
H33 C3 3.1300 no 1_546
H33 C4 3.0814 no 1_546
H33 H2 2.8666 no 2_667
H33 H3 3.1449 no 1_546
H33 H3 3.2162 no 2_667
H33 H4 3.0694 no 1_546
H34A N19 3.3221 no 2_657
H34A C12 2.9685 no 2_657
H34A C13 3.1917 no 2_657
H34A C21 2.9768 no 2_657
H34A C22 3.1904 no 2_657
H34A C24 3.3562 no 2_657
H34A H24B 2.5453 no 2_657
H34B F28 3.3330 no 2_757
H34B N19 3.2497 no 2_657
H34B C13 3.3807 no 2_657
H34B C22 3.5922 no 2_657
H34B H20A 3.1620 no 2_657
H35A O8 2.7238 no 2_657
H35A C5 3.4783 no 1_546
H35A C6 3.4404 no 1_546
H35A H44A 3.0758 no 2_658
H35B O8 2.6935 no 2_657
H35B N10 3.3273 no 2_657
H35B C11 3.5212 no 2_657
H35B C12 3.4452 no 2_657
H35B C13 3.2223 no 2_657
H35B C14 3.0954 no 2_657
H35B C15 3.1347 no 2_657
H35B H14 3.5142 no 2_657
H36A F27 2.6316 no 2_757
H36A F28 2.5880 no 2_757
H36A C25 3.1317 no 2_757
H36A H16B 3.4075 no 2_667
H36A H17B 3.3841 no 2_667
H36B F27 3.5380 no 2_757
H36B C2 2.9622 no 2_667
H36B C3 3.0857 no 2_667
H36B C46 3.4747 no 1_655
H36B H2 2.7857 no 2_667
H36B H3 2.9966 no 2_667
H36B H9B 3.5272 no 2_667
H36B H16A 3.4328 no 2_667
H36B H16B 2.9611 no 2_667
H36B H17B 3.5674 no 2_667
H36B H46B 3.5363 no 1_655
H36B H46C 2.7099 no 1_655
H37A F27 2.8252 no 2_757
H37A F28 3.5407 no 2_757
H37A O42 3.4433 no 2_658
H37A C43 3.2502 no 2_658
H37A C45 3.3286 no 2_658
H37A H45B 2.8325 no 2_658
H37A H46A 3.5215 no 1_655
H37A H46A 3.0259 no 2_658
H37A H46C 3.5666 no 1_655
H37B O42 2.6547 no 2_658
H37B C3 3.2721 no 2_667
H37B C43 2.8857 no 2_658
H37B C44 3.3895 no 2_658
H37B H3 2.5876 no 2_667
H37B H44A 3.1281 no 2_658
H37B H44B 3.5184 no 2_658
H37B H45B 3.5072 no 2_658
H37B H46A 3.5053 no 2_658
H39A O8 3.1683 no 2_657
H39A C14 3.4690 no 2_657
H39A C15 3.2470 no 2_657
H39A C16 3.1148 no 2_657
H39A C17 3.3244 no 2_657
H39A C45 3.5921 no 1_645
H39A H14 3.4733 no 2_657
H39A H16A 2.5924 no 2_657
H39A H17A 2.7043 no 2_657
H39A H44B 3.2728 no 2_658
H39A H45A 2.6025 no 1_645
H39B F28 3.3646 no 2_757
H39B C14 3.0077 no 2_657
H39B C15 3.4386 no 2_657
H39B C17 3.4926 no 1_645
H39B C17 3.5359 no 2_657
H39B H14 2.7611 no 2_657
H39B H16A 3.5784 no 2_657
H39B H17A 3.2983 no 1_645
H39B H17A 2.6929 no 2_657
H39B H17C 2.9055 no 1_645
H40 O18 2.2502 no 2_757
H40 C11 3.3989 no 2_757
H40 C44 3.4057 no 1_645
H40 H9A 3.5618 no 2_757
H40 H14 3.1663 no 1_645
H40 H17A 3.5297 no 2_657
H40 H17C 3.3063 no 1_645
H40 H20B 2.8191 no 1_645
H40 H24A 2.8188 no 2_757
H40 H44C 2.5417 no 1_645
H40 H45A 3.1408 no 1_645
H44A O8 3.1879 no 1_556
H44A N32 3.2945 no 2_658
H44A C1 3.4546 no 2_667
H44A C6 3.3826 no 1_556
H44A C7 3.2170 no 2_667
H44A C9 3.4622 no 2_667
H44A C35 3.5898 no 2_658
H44A H6 2.4399 no 1_556
H44A H9A 2.8042 no 2_667
H44A H35A 3.0758 no 2_658
H44A H37B 3.1281 no 2_658
H44B O41 3.0423 no 2_658
H44B N32 3.1769 no 2_658
H44B C38 2.9418 no 2_658
H44B C39 3.5834 no 2_658
H44B C44 3.3748 no 2_568
H44B C45 3.5292 no 2_568
H44B H6 3.0565 no 1_556
H44B H37B 3.5184 no 2_658
H44B H39A 3.2728 no 2_658
H44B H44B 2.6963 no 2_568
H44B H44C 3.2704 no 2_568
H44B H45A 3.0605 no 2_568
H44B H45B 3.1733 no 2_568
H44C O18 2.8541 no 2_667
H44C O40 3.0494 no 1_465
H44C O41 2.9781 no 1_465
H44C C6 3.4254 no 1_556
H44C H5 3.2748 no 1_556
H44C H6 2.6379 no 1_556
H44C H9A 2.7728 no 2_667
H44C H40 2.5417 no 1_465
H44C H44B 3.2704 no 2_568
H44C H45B 3.3812 no 2_568
H45A O40 2.8529 no 1_465
H45A C39 3.1281 no 1_465
H45A H6 3.5589 no 2_567
H45A H16A 3.1474 no 2_567
H45A H20B 3.5620 no .
H45A H20C 3.5607 no .
H45A H39A 2.6025 no 1_465
H45A H40 3.1408 no 1_465
H45A H44B 3.0605 no 2_568
H45B O41 2.7539 no 2_658
H45B C5 3.0224 no 2_567
H45B C6 3.1996 no 2_567
H45B C37 3.5007 no 2_658
H45B C38 3.4773 no 2_658
H45B H5 2.9044 no 2_567
H45B H6 3.2162 no 2_567
H45B H37A 2.8325 no 2_658
H45B H37B 3.5072 no 2_658
H45B H44B 3.1733 no 2_568
H45B H44C 3.3812 no 2_568
H46A F27 3.5765 no 2_657
H46A H4 3.1335 no 1_546
H46A H37A 3.5215 no 1_455
H46A H37A 3.0259 no 2_658
H46A H37B 3.5053 no 2_658
H46A H46A 2.7427 no 2_558
H46B F27 2.8529 no 2_657
H46B C20 3.0734 no .
H46B H4 3.2747 no 1_546
H46B H16A 3.5602 no 2_567
H46B H17B 2.9537 no 2_567
H46B H20A 2.8512 no .
H46B H20B 3.2269 no .
H46B H20C 2.6524 no .
H46B H36B 3.5363 no 1_455
H46C C1 3.3643 no 2_567
H46C C2 3.3654 no 2_567
H46C C3 3.3428 no 2_567
H46C C4 3.3274 no 2_567
H46C C5 3.3342 no 2_567
H46C C6 3.3550 no 2_567
H46C C36 3.5275 no 1_455
H46C H16A 2.9311 no 2_567
H46C H17B 3.3665 no 2_567
H46C H36B 2.7099 no 1_455
H46C H37A 3.5666 no 1_455

loop_
_geom_hbond_atom_site_label_D
_geom_hbond_atom_site_label_H
_geom_hbond_atom_site_label_A
_geom_hbond_site_symmetry_A
_geom_hbond_distance_DA
_geom_hbond_distance_DH
_geom_hbond_distance_HA
_geom_hbond_angle_DHA
_geom_hbond_publ_flag
O40 H40 O18 2_757 2.931(3) 0.840 2.250 138.3 no
O40 H40 O41 . 2.634(3) 0.840 2.140 117.4 no
N31 H31 O23 . 2.829(3) 0.880 2.145 134.2 no

loop_
_geom_torsion_atom_site_label_1
_geom_torsion_atom_site_label_2
_geom_torsion_atom_site_label_3
_geom_torsion_atom_site_label_4
_geom_torsion
_geom_torsion_publ_flag
C21 O23 C24 C25 -158.77(17) no
C24 O23 C21 C12 -66.2(4) no
C24 O23 C21 C22 116.9(3) no
C9 N10 C11 O18 4.8(4) no
C9 N10 C11 C12 -175.6(2) no
C11 N10 C9 C7 100.7(3) no
C9 N10 C15 C14 175.1(3) no
C9 N10 C15 C16 -5.2(4) no
C15 N10 C9 C7 -74.5(3) no
C11 N10 C15 C14 0.4(4) no
C11 N10 C15 C16 -180.0(3) no
C15 N10 C11 O18 179.7(3) no
C15 N10 C11 C12 -0.7(4) no
C20 N19 C13 C12 178.1(3) no
C20 N19 C13 C14 -0.6(5) no
C13 N19 C22 C21 0.8(3) no
C13 N19 C22 C29 179.8(3) no
C22 N19 C13 C12 0.0(3) no
C22 N19 C13 C14 -178.7(3) no
C20 N19 C22 C21 -177.3(3) no
C20 N19 C22 C29 1.8(4) no
C29 N31 C33 C34 87.5(3) no
C29 N31 C33 C36 -149.4(3) no
C33 N31 C29 O30 -1.7(4) no
C33 N31 C29 C22 176.8(2) no
C35 N32 C37 C36 -57.2(3) no
C37 N32 C35 C34 58.7(3) no
C35 N32 C38 O41 179.1(2) no
C35 N32 C38 C39 0.8(4) no
C38 N32 C35 C34 -114.2(3) no
C37 N32 C38 O41 6.7(4) no
C37 N32 C38 C39 -171.68(18) no
C38 N32 C37 C36 116.1(3) no
C2 C1 C6 C5 -1.7(4) no
C6 C1 C2 C3 1.6(4) no
C2 C1 C7 O8 176.6(3) no
C2 C1 C7 C9 -0.7(4) no
C7 C1 C2 C3 -173.6(2) no
C6 C1 C7 O8 1.4(4) no
C6 C1 C7 C9 -176.0(2) no
C7 C1 C6 C5 173.9(2) no
C1 C2 C3 C4 -0.6(4) no
C2 C3 C4 C5 -0.4(4) no
C3 C4 C5 C6 0.3(4) no
C4 C5 C6 C1 0.8(5) no
O8 C7 C9 N10 -26.9(3) no
C1 C7 C9 N10 150.54(19) no
O18 C11 C12 C13 -179.1(3) no
O18 C11 C12 C21 1.2(6) no
N10 C11 C12 C13 1.4(4) no
N10 C11 C12 C21 -178.4(3) no
C11 C12 C13 N19 179.5(3) no
C11 C12 C13 C14 -1.8(5) no
C11 C12 C21 O23 3.7(6) no
C11 C12 C21 C22 -179.0(3) no
C13 C12 C21 O23 -176.1(3) no
C13 C12 C21 C22 1.2(3) no
C21 C12 C13 N19 -0.7(3) no
C21 C12 C13 C14 178.0(3) no
N19 C13 C14 C15 179.9(3) no
C12 C13 C14 C15 1.3(4) no
C13 C14 C15 N10 -0.6(4) no
C13 C14 C15 C16 179.7(3) no
N10 C15 C16 C17 -175.6(3) no
C14 C15 C16 C17 4.1(4) no
O23 C21 C22 N19 176.3(3) no
O23 C21 C22 C29 -2.7(5) no
C12 C21 C22 N19 -1.2(3) no
C12 C21 C22 C29 179.8(3) no
N19 C22 C29 O30 18.1(4) no
N19 C22 C29 N31 -160.3(3) no
C21 C22 C29 O30 -163.0(3) no
C21 C22 C29 N31 18.5(5) no
O23 C24 C25 F26 58.6(3) no
O23 C24 C25 F27 177.87(18) no
O23 C24 C25 F28 -61.2(3) no
N31 C33 C34 C35 177.28(17) no
N31 C33 C36 C37 -178.40(17) no
C34 C33 C36 C37 -54.0(3) no
C36 C33 C34 C35 54.9(3) no
C33 C34 C35 N32 -56.5(3) no
C33 C36 C37 N32 54.0(3) no
O41 C38 C39 O40 0.2(4) no
N32 C38 C39 O40 178.7(2) no
O42 C43 C45 C46 -0.0(4) no
C44 C43 C45 C46 179.8(3) no
